data_7126015
loop_
_publ_author_name
'Sarkar, Tanumay'
'Talukdar, Kangkan'
'Roy, Subhasish'
'Punniyamurthy, Tharmalingam'

_publ_section_title
;
 Expedient iron-catalyzed stereospecific synthesis of triazines via
 cycloaddition of aziridines with diaziridines.
;
_journal_issue 23
_journal_name_full 'Chemical communications (Cambridge, England)'
_journal_page_first 3381
_journal_page_last 3384
_journal_paper_doi 10.1039/c9cc10089j
_journal_volume 56
_journal_year 2020
_chemical_formula_moiety 'C28 H33 N3 O2'
_chemical_formula_sum 'C28 H33 N3 O2'
_chemical_formula_weight 443.57
_space_group_crystal_system triclinic
_space_group_IT_number 2
_space_group_name_Hall '-P 1'
_space_group_name_H-M_alt 'P -1'
_atom_sites_solution_hydrogens geom
_audit_creation_method SHELXL-2016/6
_audit_update_record
;
2019-12-16 deposited with the CCDC.	2020-02-14 downloaded from the CCDC.
;
_cell_angle_alpha 103.548(5)
_cell_angle_beta 91.180(5)
_cell_angle_gamma 95.599(5)
_cell_formula_units_Z 2
_cell_length_a 6.1688(8)
_cell_length_b 10.0037(13)
_cell_length_c 20.560(3)
_cell_measurement_reflns_used 1863
_cell_measurement_temperature 298(2)
_cell_measurement_theta_max 24.234
_cell_measurement_theta_min 1.020
_cell_volume 1226.3(3)
_computing_structure_refinement 'SHELXL-2016/6 (Sheldrick, 2016)'
_computing_structure_solution 'SHELXT 2014/5 (Sheldrick, 2014)'
_diffrn_ambient_temperature 298(2)
_diffrn_measured_fraction_theta_full 0.997
_diffrn_measured_fraction_theta_max 0.997
_diffrn_measurement_device_type 'Bruker APEX-II CCD'
_diffrn_measurement_method '\f and \w scans'
_diffrn_radiation_type MoK\a
_diffrn_radiation_wavelength 0.71073
_diffrn_reflns_av_R_equivalents 0.1149
_diffrn_reflns_av_unetI/netI 0.0758
_diffrn_reflns_Laue_measured_fraction_full 0.997
_diffrn_reflns_Laue_measured_fraction_max 0.997
_diffrn_reflns_limit_h_max 7
_diffrn_reflns_limit_h_min -7
_diffrn_reflns_limit_k_max 11
_diffrn_reflns_limit_k_min -11
_diffrn_reflns_limit_l_max 23
_diffrn_reflns_limit_l_min -23
_diffrn_reflns_number 26867
_diffrn_reflns_point_group_measured_fraction_full 0.997
_diffrn_reflns_point_group_measured_fraction_max 0.997
_diffrn_reflns_theta_full 24.234
_diffrn_reflns_theta_max 24.234
_diffrn_reflns_theta_min 1.020
_exptl_absorpt_coefficient_mu 0.076
_exptl_absorpt_correction_T_max 0.989
_exptl_absorpt_correction_T_min 0.977
_exptl_absorpt_correction_type multi-scan
_exptl_absorpt_process_details SADABS
_exptl_crystal_colour colorless
_exptl_crystal_density_diffrn 1.201
_exptl_crystal_description block
_exptl_crystal_F_000 476.0
_exptl_crystal_size_max 0.30
_exptl_crystal_size_mid 0.25
_exptl_crystal_size_min 0.15
_refine_diff_density_max 0.175
_refine_diff_density_min -0.205
_refine_diff_density_rms 0.045
_refine_ls_extinction_method none
_refine_ls_goodness_of_fit_ref 1.047
_refine_ls_hydrogen_treatment constr
_refine_ls_matrix_type full
_refine_ls_number_parameters 301
_refine_ls_number_reflns 3951
_refine_ls_number_restraints 0
_refine_ls_restrained_S_all 1.047
_refine_ls_R_factor_all 0.1299
_refine_ls_R_factor_gt 0.0668
_refine_ls_shift/su_max 0.000
_refine_ls_shift/su_mean 0.000
_refine_ls_structure_factor_coef Fsqd
_refine_ls_weighting_details 'w=1/[\s^2^(Fo^2^)+(0.1000P)^2^+0.2219P] where P=(Fo^2^+2Fc^2^)/3'
_refine_ls_weighting_scheme calc
_refine_ls_wR_factor_gt 0.1608
_refine_ls_wR_factor_ref 0.2092
_reflns_Friedel_coverage 0.000
_reflns_number_gt 2297
_reflns_number_total 3951
_reflns_threshold_expression 'I > 2\s(I)'
_cod_data_source_file c9cc10089j2.cif
_cod_data_source_block TS-PR5-2
_cod_depositor_comments 'Adding full bibliography for 7126014--7126015.cif.'
_cod_original_cell_volume 1226.4(3)
_cod_database_code 7126015
_shelx_shelxl_version_number 2016/6
_shelx_space_group_comment
;
The symmetry employed for this shelxl refinement is uniquely defined
by the following loop, which should always be used as a source of
symmetry information in preference to the above space-group names.
They are only intended as comments.
;

loop_
_space_group_symop_operation_xyz
'x, y, z'
'-x, -y, -z'

loop_
_atom_site_label
_atom_site_type_symbol
_atom_site_fract_x
_atom_site_fract_y
_atom_site_fract_z
_atom_site_U_iso_or_equiv
_atom_site_adp_type
_atom_site_occupancy
_atom_site_site_symmetry_order
_atom_site_calc_flag
_atom_site_refinement_flags_posn
_atom_site_refinement_flags_adp
_atom_site_refinement_flags_occupancy
_atom_site_disorder_assembly
_atom_site_disorder_group
N001 N 0.1828(4) 0.6224(2) 0.84779(12) 0.0414(7) Uani 1 1 d . . . . .
N002 N 0.2221(4) 0.5006(2) 0.87405(12) 0.0428(7) Uani 1 1 d . . . . .
O4 O -0.1037(4) 1.0460(3) 0.68801(13) 0.0678(8) Uani 1 1 d . . . . .
N004 N 0.2251(4) 0.4988(3) 0.73619(12) 0.0442(7) Uani 1 1 d . . . . .
C005 C 0.0176(5) 0.7014(3) 0.75762(15) 0.0397(8) Uani 1 1 d . . . . .
C006 C 0.0748(5) 0.5765(3) 0.78118(15) 0.0418(8) Uani 1 1 d . . . . .
H006 H -0.058590 0.516182 0.783283 0.050 Uiso 1 1 calc R U . . .
C007 C 0.4432(5) 0.3053(3) 0.85674(15) 0.0414(8) Uani 1 1 d . . . . .
C008 C 0.3835(5) 0.4297(3) 0.83310(15) 0.0416(8) Uani 1 1 d . . . . .
H008 H 0.514853 0.493986 0.834270 0.050 Uiso 1 1 calc R U . . .
C009 C -0.0756(5) 0.9300(3) 0.71057(16) 0.0470(8) Uani 1 1 d . . . . .
C00A C 0.2883(5) 0.3829(3) 0.76190(15) 0.0471(8) Uani 1 1 d . . . . .
H00A H 0.395093 0.336820 0.733285 0.056 Uiso 1 1 calc R U . . .
H00B H 0.161451 0.316687 0.760505 0.056 Uiso 1 1 calc R U . . .
C00B C 0.1759(5) 0.8092(3) 0.75780(16) 0.0486(9) Uani 1 1 d . . . . .
H00C H 0.316778 0.804696 0.773524 0.058 Uiso 1 1 calc R U . . .
C00C C 0.2956(5) 0.2296(3) 0.88763(16) 0.0491(9) Uani 1 1 d . . . . .
H00D H 0.159528 0.259905 0.897434 0.059 Uiso 1 1 calc R U . . .
C00D C -0.2363(5) 0.8254(3) 0.71067(17) 0.0521(9) Uani 1 1 d . . . . .
H00E H -0.377010 0.830005 0.694818 0.062 Uiso 1 1 calc R U . . .
C00E C 0.5448(6) 0.0595(3) 0.88966(16) 0.0499(9) Uani 1 1 d . . . . .
C00F C 0.1305(5) 0.9231(4) 0.73533(17) 0.0524(9) Uani 1 1 d . . . . .
H00F H 0.239086 0.995290 0.736896 0.063 Uiso 1 1 calc R U . . .
C00G C -0.1878(5) 0.7124(3) 0.73458(16) 0.0493(9) Uani 1 1 d . . . . .
H00G H -0.298146 0.642232 0.734931 0.059 Uiso 1 1 calc R U . . .
C00H C 0.3001(6) 0.5698(3) 0.94274(16) 0.0543(9) Uani 1 1 d . . . . .
H00H H 0.448429 0.612782 0.943697 0.065 Uiso 1 1 calc R U . . .
H00I H 0.294574 0.504945 0.971289 0.065 Uiso 1 1 calc R U . . .
C00I C 0.6417(5) 0.2558(4) 0.84291(17) 0.0555(9) Uani 1 1 d . . . . .
H00J H 0.744855 0.304737 0.822616 0.067 Uiso 1 1 calc R U . . .
C00J C 0.3470(6) 0.1098(4) 0.90413(17) 0.0549(9) Uani 1 1 d . . . . .
H00K H 0.245506 0.062089 0.925527 0.066 Uiso 1 1 calc R U . . .
C00K C 0.6910(5) 0.1347(4) 0.85854(18) 0.0560(9) Uani 1 1 d . . . . .
H00L H 0.825827 0.103284 0.847854 0.067 Uiso 1 1 calc R U . . .
C00L C 0.1213(6) 0.4453(4) 0.66853(16) 0.0561(9) Uani 1 1 d . . . . .
H00M H 0.065461 0.520909 0.653581 0.067 Uiso 1 1 calc R U . . .
H00N H -0.001404 0.378217 0.670666 0.067 Uiso 1 1 calc R U . . .
O3 O 0.6773(6) 0.1858(4) 0.47439(17) 0.1182(12) Uani 1 1 d . . . . .
C00N C 0.2752(6) 0.3785(4) 0.61837(16) 0.0541(9) Uani 1 1 d . . . . .
C00O C 0.0440(6) 0.6944(4) 0.89846(16) 0.0569(9) Uani 1 1 d . . . . .
H00O H -0.105770 0.652533 0.891164 0.068 Uiso 1 1 calc R U . . .
H00P H 0.048046 0.791256 0.897840 0.068 Uiso 1 1 calc R U . . .
C00P C 0.4518(7) 0.4539(4) 0.60081(19) 0.0693(11) Uani 1 1 d . . . . .
H00Q H 0.478976 0.547580 0.621289 0.083 Uiso 1 1 calc R U . . .
C00Q C 0.5527(7) 0.2565(5) 0.52260(19) 0.0721(12) Uani 1 1 d . . . . .
C00R C 0.1425(6) 0.6777(4) 0.96455(18) 0.0672(11) Uani 1 1 d . . . . .
H00R H 0.218450 0.764245 0.989978 0.081 Uiso 1 1 calc R U . . .
H00S H 0.030722 0.645945 0.991581 0.081 Uiso 1 1 calc R U . . .
C00S C 0.5912(7) 0.3939(5) 0.5532(2) 0.0758(12) Uani 1 1 d . . . . .
H00T H 0.710663 0.446954 0.542051 0.091 Uiso 1 1 calc R U . . .
C00T C 0.6033(7) -0.0708(4) 0.9071(2) 0.0724(11) Uani 1 1 d . . . . .
H00U H 0.472396 -0.127001 0.912164 0.109 Uiso 1 1 calc R U . . .
H00V H 0.689906 -0.047508 0.948251 0.109 Uiso 1 1 calc R U . . .
H00W H 0.684756 -0.120934 0.871906 0.109 Uiso 1 1 calc R U . . .
C00U C 0.2435(7) 0.2391(4) 0.5878(2) 0.0730(11) Uani 1 1 d . . . . .
H8A H 0.126777 0.184854 0.599668 0.088 Uiso 1 1 calc R U . . .
C00V C -0.3107(6) 1.0591(4) 0.6614(2) 0.0833(13) Uani 1 1 d . . . . .
H6A H -0.350885 0.982697 0.623760 0.125 Uiso 1 1 calc R U . . .
H4A H -0.305955 1.144073 0.647127 0.125 Uiso 1 1 calc R U . . .
H2A H -0.416202 1.059392 0.695058 0.125 Uiso 1 1 calc R U . . .
C00W C 0.3802(8) 0.1788(5) 0.5404(2) 0.0866(13) Uani 1 1 d . . . . .
H7A H 0.355135 0.084786 0.520351 0.104 Uiso 1 1 calc R U . . .
C00X C 0.8578(9) 0.2590(7) 0.4523(3) 0.133(2) Uani 1 1 d . . . . .
H5A H 0.807710 0.327695 0.431637 0.200 Uiso 1 1 calc R U . . .
H3A H 0.933200 0.195797 0.420443 0.200 Uiso 1 1 calc R U . . .
H1A H 0.955015 0.303202 0.489915 0.200 Uiso 1 1 calc R U . . .

loop_
_atom_site_aniso_label
_atom_site_aniso_U_11
_atom_site_aniso_U_22
_atom_site_aniso_U_33
_atom_site_aniso_U_23
_atom_site_aniso_U_13
_atom_site_aniso_U_12
N001 0.0450(15) 0.0382(15) 0.0419(16) 0.0095(12) 0.0053(12) 0.0078(12)
N002 0.0509(16) 0.0404(15) 0.0401(15) 0.0138(12) 0.0073(12) 0.0077(12)
O4 0.0621(16) 0.0656(17) 0.0888(19) 0.0433(15) 0.0058(14) 0.0096(13)
N004 0.0507(16) 0.0443(16) 0.0392(15) 0.0098(13) 0.0042(12) 0.0124(13)
C005 0.0377(18) 0.0393(19) 0.0425(19) 0.0098(15) 0.0027(14) 0.0054(15)
C006 0.0384(18) 0.0432(19) 0.0433(19) 0.0098(15) 0.0031(15) 0.0018(14)
C007 0.0380(18) 0.0440(19) 0.0430(19) 0.0123(15) 0.0038(14) 0.0032(15)
C008 0.0377(17) 0.0411(19) 0.047(2) 0.0119(15) 0.0081(15) 0.0020(14)
C009 0.049(2) 0.045(2) 0.052(2) 0.0200(17) 0.0105(16) 0.0081(17)
C00A 0.053(2) 0.045(2) 0.045(2) 0.0122(16) 0.0086(16) 0.0115(16)
C00B 0.0340(18) 0.056(2) 0.059(2) 0.0190(18) 0.0032(15) 0.0041(16)
C00C 0.0430(19) 0.053(2) 0.055(2) 0.0180(18) 0.0079(16) 0.0088(16)
C00D 0.0390(19) 0.061(2) 0.061(2) 0.0217(19) -0.0006(16) 0.0102(18)
C00E 0.054(2) 0.042(2) 0.052(2) 0.0101(17) -0.0056(17) 0.0052(17)
C00F 0.042(2) 0.054(2) 0.066(2) 0.0251(19) 0.0070(17) -0.0014(16)
C00G 0.0414(19) 0.046(2) 0.061(2) 0.0176(18) 0.0012(16) -0.0007(16)
C00H 0.064(2) 0.056(2) 0.043(2) 0.0107(17) 0.0046(17) 0.0063(18)
C00I 0.048(2) 0.056(2) 0.068(2) 0.0227(19) 0.0168(18) 0.0077(17)
C00J 0.057(2) 0.051(2) 0.061(2) 0.0235(18) 0.0079(18) 0.0007(18)
C00K 0.044(2) 0.056(2) 0.069(2) 0.0124(19) 0.0032(18) 0.0147(17)
C00L 0.064(2) 0.059(2) 0.046(2) 0.0109(18) -0.0028(17) 0.0129(18)
O3 0.122(3) 0.137(3) 0.090(2) -0.002(2) 0.040(2) 0.050(2)
C00N 0.065(2) 0.058(2) 0.040(2) 0.0091(18) 0.0010(17) 0.0176(19)
C00O 0.063(2) 0.054(2) 0.051(2) 0.0045(18) 0.0137(18) 0.0121(18)
C00P 0.077(3) 0.071(3) 0.058(2) 0.008(2) 0.008(2) 0.013(2)
C00Q 0.084(3) 0.082(3) 0.054(2) 0.012(2) 0.015(2) 0.032(3)
C00R 0.087(3) 0.065(2) 0.050(2) 0.0092(19) 0.016(2) 0.016(2)
C00S 0.078(3) 0.089(3) 0.062(3) 0.020(2) 0.011(2) 0.008(2)
C00T 0.088(3) 0.055(2) 0.081(3) 0.025(2) -0.009(2) 0.020(2)
C00U 0.083(3) 0.059(3) 0.074(3) 0.008(2) 0.014(2) 0.011(2)
C00V 0.074(3) 0.087(3) 0.106(3) 0.055(3) -0.004(2) 0.020(2)
C00W 0.106(4) 0.062(3) 0.088(3) 0.001(2) 0.016(3) 0.023(3)
C00X 0.104(4) 0.224(7) 0.089(4) 0.048(4) 0.042(3) 0.062(4)

loop_
_atom_type_symbol
_atom_type_description
_atom_type_scat_dispersion_real
_atom_type_scat_dispersion_imag
_atom_type_scat_source
C C 0.0033 0.0016 'International Tables Vol C Tables 4.2.6.8 and 6.1.1.4'
H H 0.0000 0.0000 'International Tables Vol C Tables 4.2.6.8 and 6.1.1.4'
N N 0.0061 0.0033 'International Tables Vol C Tables 4.2.6.8 and 6.1.1.4'
O O 0.0106 0.0060 'International Tables Vol C Tables 4.2.6.8 and 6.1.1.4'

loop_
_geom_angle_atom_site_label_1
_geom_angle_atom_site_label_2
_geom_angle_atom_site_label_3
_geom_angle
_geom_angle_site_symmetry_1
_geom_angle_site_symmetry_3
_geom_angle_publ_flag
C006 N001 C00O 113.3(2) . . ?
C006 N001 N002 109.7(2) . . ?
C00O N001 N002 101.5(2) . . ?
C008 N002 C00H 114.6(2) . . ?
C008 N002 N001 107.0(2) . . ?
C00H N002 N001 100.1(2) . . ?
C009 O4 C00V 118.6(3) . . ?
C00A N004 C006 110.4(2) . . ?
C00A N004 C00L 109.2(2) . . ?
C006 N004 C00L 110.3(2) . . ?
C00G C005 C00B 117.4(3) . . ?
C00G C005 C006 122.4(3) . . ?
C00B C005 C006 120.2(3) . . ?
N001 C006 N004 107.9(2) . . ?
N001 C006 C005 109.1(2) . . ?
N004 C006 C005 111.3(2) . . ?
N001 C006 H006 109.5 . . ?
N004 C006 H006 109.5 . . ?
C005 C006 H006 109.5 . . ?
C00I C007 C00C 117.3(3) . . ?
C00I C007 C008 120.6(3) . . ?
C00C C007 C008 121.9(3) . . ?
N002 C008 C007 111.9(2) . . ?
N002 C008 C00A 107.8(2) . . ?
C007 C008 C00A 109.2(2) . . ?
N002 C008 H008 109.3 . . ?
C007 C008 H008 109.3 . . ?
C00A C008 H008 109.3 . . ?
C00D C009 O4 124.8(3) . . ?
C00D C009 C00F 119.6(3) . . ?
O4 C009 C00F 115.6(3) . . ?
N004 C00A C008 112.0(3) . . ?
N004 C00A H00A 109.2 . . ?
C008 C00A H00A 109.2 . . ?
N004 C00A H00B 109.2 . . ?
C008 C00A H00B 109.2 . . ?
H00A C00A H00B 107.9 . . ?
C00F C00B C005 121.7(3) . . ?
C00F C00B H00C 119.1 . . ?
C005 C00B H00C 119.1 . . ?
C00J C00C C007 121.2(3) . . ?
C00J C00C H00D 119.4 . . ?
C007 C00C H00D 119.4 . . ?
C009 C00D C00G 119.6(3) . . ?
C009 C00D H00E 120.2 . . ?
C00G C00D H00E 120.2 . . ?
C00J C00E C00K 117.1(3) . . ?
C00J C00E C00T 122.3(3) . . ?
C00K C00E C00T 120.6(3) . . ?
C009 C00F C00B 119.9(3) . . ?
C009 C00F H00F 120.1 . . ?
C00B C00F H00F 120.1 . . ?
C005 C00G C00D 121.8(3) . . ?
C005 C00G H00G 119.1 . . ?
C00D C00G H00G 119.1 . . ?
N002 C00H C00R 103.5(3) . . ?
N002 C00H H00H 111.1 . . ?
C00R C00H H00H 111.1 . . ?
N002 C00H H00I 111.1 . . ?
C00R C00H H00I 111.1 . . ?
H00H C00H H00I 109.0 . . ?
C007 C00I C00K 121.4(3) . . ?
C007 C00I H00J 119.3 . . ?
C00K C00I H00J 119.3 . . ?
C00E C00J C00C 121.6(3) . . ?
C00E C00J H00K 119.2 . . ?
C00C C00J H00K 119.2 . . ?
C00E C00K C00I 121.5(3) . . ?
C00E C00K H00L 119.2 . . ?
C00I C00K H00L 119.2 . . ?
N004 C00L C00N 112.8(3) . . ?
N004 C00L H00M 109.0 . . ?
C00N C00L H00M 109.0 . . ?
N004 C00L H00N 109.0 . . ?
C00N C00L H00N 109.0 . . ?
H00M C00L H00N 107.8 . . ?
C00Q O3 C00X 118.8(4) . . ?
C00P C00N C00U 117.4(3) . . ?
C00P C00N C00L 121.1(3) . . ?
C00U C00N C00L 121.5(4) . . ?
N001 C00O C00R 104.0(3) . . ?
N001 C00O H00O 111.0 . . ?
C00R C00O H00O 111.0 . . ?
N001 C00O H00P 111.0 . . ?
C00R C00O H00P 111.0 . . ?
H00O C00O H00P 109.0 . . ?
C00N C00P C00S 121.4(4) . . ?
C00N C00P H00Q 119.3 . . ?
C00S C00P H00Q 119.3 . . ?
C00W C00Q C00S 119.7(4) . . ?
C00W C00Q O3 115.0(4) . . ?
C00S C00Q O3 125.3(4) . . ?
C00H C00R C00O 103.6(3) . . ?
C00H C00R H00R 111.0 . . ?
C00O C00R H00R 111.0 . . ?
C00H C00R H00S 111.0 . . ?
C00O C00R H00S 111.0 . . ?
H00R C00R H00S 109.0 . . ?
C00Q C00S C00P 119.8(4) . . ?
C00Q C00S H00T 120.1 . . ?
C00P C00S H00T 120.1 . . ?
C00E C00T H00U 109.5 . . ?
C00E C00T H00V 109.5 . . ?
H00U C00T H00V 109.5 . . ?
C00E C00T H00W 109.5 . . ?
H00U C00T H00W 109.5 . . ?
H00V C00T H00W 109.5 . . ?
C00W C00U C00N 121.5(4) . . ?
C00W C00U H8A 119.2 . . ?
C00N C00U H8A 119.2 . . ?
O4 C00V H6A 109.5 . . ?
O4 C00V H4A 109.5 . . ?
H6A C00V H4A 109.5 . . ?
O4 C00V H2A 109.5 . . ?
H6A C00V H2A 109.5 . . ?
H4A C00V H2A 109.5 . . ?
C00Q C00W C00U 120.0(4) . . ?
C00Q C00W H7A 120.0 . . ?
C00U C00W H7A 120.0 . . ?
O3 C00X H5A 109.5 . . ?
O3 C00X H3A 109.5 . . ?
H5A C00X H3A 109.5 . . ?
O3 C00X H1A 109.5 . . ?
H5A C00X H1A 109.5 . . ?
H3A C00X H1A 109.5 . . ?

loop_
_geom_bond_atom_site_label_1
_geom_bond_atom_site_label_2
_geom_bond_distance
_geom_bond_site_symmetry_2
_geom_bond_publ_flag
N001 C006 1.462(4) . ?
N001 C00O 1.464(4) . ?
N001 N002 1.481(3) . ?
N002 C008 1.448(4) . ?
N002 C00H 1.467(4) . ?
O4 C009 1.371(4) . ?
O4 C00V 1.409(4) . ?
N004 C00A 1.463(4) . ?
N004 C006 1.469(4) . ?
N004 C00L 1.476(4) . ?
C005 C00G 1.367(4) . ?
C005 C00B 1.382(4) . ?
C005 C006 1.510(4) . ?
C006 H006 0.9800 . ?
C007 C00I 1.376(4) . ?
C007 C00C 1.386(4) . ?
C007 C008 1.513(4) . ?
C008 C00A 1.516(4) . ?
C008 H008 0.9800 . ?
C009 C00D 1.370(4) . ?
C009 C00F 1.373(4) . ?
C00A H00A 0.9700 . ?
C00A H00B 0.9700 . ?
C00B C00F 1.376(4) . ?
C00B H00C 0.9300 . ?
C00C C00J 1.382(4) . ?
C00C H00D 0.9300 . ?
C00D C00G 1.389(4) . ?
C00D H00E 0.9300 . ?
C00E C00J 1.377(5) . ?
C00E C00K 1.380(4) . ?
C00E C00T 1.504(4) . ?
C00F H00F 0.9300 . ?
C00G H00G 0.9300 . ?
C00H C00R 1.520(5) . ?
C00H H00H 0.9700 . ?
C00H H00I 0.9700 . ?
C00I C00K 1.383(4) . ?
C00I H00J 0.9300 . ?
C00J H00K 0.9300 . ?
C00K H00L 0.9300 . ?
C00L C00N 1.501(5) . ?
C00L H00M 0.9700 . ?
C00L H00N 0.9700 . ?
O3 C00Q 1.372(5) . ?
O3 C00X 1.414(6) . ?
C00N C00P 1.368(5) . ?
C00N C00U 1.381(5) . ?
C00O C00R 1.528(5) . ?
C00O H00O 0.9700 . ?
C00O H00P 0.9700 . ?
C00P C00S 1.385(5) . ?
C00P H00Q 0.9300 . ?
C00Q C00W 1.364(6) . ?
C00Q C00S 1.365(6) . ?
C00R H00R 0.9700 . ?
C00R H00S 0.9700 . ?
C00S H00T 0.9300 . ?
C00T H00U 0.9600 . ?
C00T H00V 0.9600 . ?
C00T H00W 0.9600 . ?
C00U C00W 1.373(6) . ?
C00U H8A 0.9300 . ?
C00V H6A 0.9600 . ?
C00V H4A 0.9600 . ?
C00V H2A 0.9600 . ?
C00W H7A 0.9300 . ?
C00X H5A 0.9600 . ?
C00X H3A 0.9600 . ?
C00X H1A 0.9600 . ?
